data_4001127
loop_
_publ_author_name
'Suescun, Leopoldo'
'Dabrowski, Bogdan'
'Mais, James'
'Remsen, Steven'
'Richardson, James W.'
'Maxey, Evan R.'
'Jorgensen, James D.'

_publ_section_title
;
 Oxygen Ordered Phases in LaxSr1&#x2212;xMnOy(0 &#x2264;x&#x2264; 0.2, 2.5
 &#x2264; y &#x2264; 3): An In situ Neutron Powder Diffraction Study
;
_journal_issue 4
_journal_name_full 'Chemistry of Materials'
_journal_page_first 1636
_journal_paper_doi 10.1021/cm703139c
_journal_volume 20
_journal_year 2008
_chemical_formula_structural ' Sr 4.5 La 0.5 Mn 5 O 13'
_chemical_formula_sum 'La Mn5 O13 Sr4'
_chemical_formula_weight 972.06
_space_group_IT_number 84
_symmetry_cell_setting tetragonal
_symmetry_space_group_name_Hall '-P 4c'
_symmetry_space_group_name_H-M 'P 42/m'
_cell_angle_alpha 90.0
_cell_angle_beta 90.0
_cell_angle_gamma 90.0
_cell_formula_units_Z 2
_cell_length_a 8.7206(32)
_cell_length_b 8.7206
_cell_length_c 7.7289(28)
_cell_measurement_temperature 573(5)
_cell_volume 587.8(3)
_pd_phase_name '(La0.2Sr0.8)5Mn5O13, oT, Sr5Mn5O13 type'
_cod_data_source_file cm703139c-file003.cif
_cod_data_source_block oO+oT-L2S8M_phase_2
_cod_depositor_comments
;
The following automatic conversions were performed:

'_geom_bond_publ_flag' value 'N' changed to 'n' according to
/home/saulius/struct/CIF-dictionaries/cif_core.dic dictionary named
'cif_core.dic' version 2.4.1 from 2010-06-29 (247
times).

'_geom_angle_publ_flag' value 'N' changed to 'n' according
to /home/saulius/struct/CIF-dictionaries/cif_core.dic dictionary
named 'cif_core.dic' version 2.4.1 from 2010-06-29 (1140 times).

Automatic conversion script
Id: cif_fix_values 1715 2011-07-08 13:25:40Z adriana 
;
_cod_original_cell_volume 587.8(6)
_cod_original_sg_symbol_Hall '- P 4 c'
_cod_original_formula_sum 'La1.00 Mn5 O13 Sr4.00'
_cod_database_code 4001127

loop_
_symmetry_equiv_pos_site_id
_symmetry_equiv_pos_as_xyz
1 +x,+y,+z
2 -y,+x,+z+1/2
3 -x,-y,+z
4 +y,-x,+z+1/2
-1 -x,-y,-z
-2 +y,-x,-z+1/2
-3 +x,+y,-z
-4 -y,+x,-z+1/2

loop_
_atom_site_type_symbol
_atom_site_label
_atom_site_fract_x
_atom_site_fract_y
_atom_site_fract_z
_atom_site_occupancy
_atom_site_thermal_displace_type
_atom_site_U_iso_or_equiv
_atom_site_symmetry_multiplicity
La La1 0.5 0.5 0.25 0.2 Uiso 0.0139(7) 2
Sr Sr1 0.5 0.5 0.25 0.8 Uiso 0.0139(7) 2
Sr Sr2 0.10108 0.71685 0.25284 0.8 Uiso 0.0139(7) 8
La La2 0.10108 0.71685 0.25284 0.2 Uiso 0.0139(7) 8
Mn Mn1 0.0 0.0 0.0 1.0 Uiso 0.0139(7) 2
Mn Mn2 0.19538 0.40013 0.0 1.0 Uiso 0.0139(7) 4
Mn Mn3 0.19596 0.39533 0.5 1.0 Uiso 0.0139(7) 4
O O1 0.0 0.0 0.25 1.0 Uiso 0.0139(7) 2
O O2 0.09206 0.16865 0.0 1.0 Uiso 0.0139(7) 4
O O3 0.07357 0.21802 0.5 1.0 Uiso 0.0139(7) 4
O O4 0.39421 0.30617 0.0 1.0 Uiso 0.0139(7) 4
O O5 0.36881 0.26394 0.5 1.0 Uiso 0.0139(7) 4
O O6 0.21166 0.40212 0.24068 1.0 Uiso 0.0139(7) 8

loop_
_atom_type_symbol
_atom_type_number_in_cell
La 2.0
Sr 8.0
Mn 10.0
O 26.0

loop_
_geom_angle_atom_site_label_1
_geom_angle_atom_site_label_2
_geom_angle_atom_site_label_3
_geom_angle
_geom_angle_site_symmetry_1
_geom_angle_site_symmetry_3
_geom_angle_publ_flag
Sr1 La1 Sr1 180.0 2_654 2_655 n
Sr1 La1 Sr2 90.31760(20) 2_654 1_555 n
Sr1 La1 Sr2 90.31760(20) 2_654 3_665 n
Sr1 La1 Sr2 89.68240(20) 2_654 -2_566 n
Sr1 La1 Sr2 89.68240(20) 2_654 -4_656 n
Sr1 La1 O4 44.902(15) 2_654 1_555 n
Sr1 La1 O4 135.098(15) 2_654 2_655 n
Sr1 La1 O4 44.902(15) 2_654 3_665 n
Sr1 La1 O4 135.098(15) 2_654 4_565 n
Sr1 La1 O6 88.4455(8) 2_654 1_555 n
Sr1 La1 O6 88.4455(8) 2_654 3_665 n
Sr1 La1 O6 91.5545(8) 2_654 -2_566 n
Sr1 La1 O6 91.5545(8) 2_654 -4_656 n
Sr1 La1 Sr2 89.68240(20) 2_655 1_555 n
Sr1 La1 Sr2 89.68240(20) 2_655 3_665 n
Sr1 La1 Sr2 90.31760(20) 2_655 -2_566 n
Sr1 La1 Sr2 90.31760(20) 2_655 -4_656 n
Sr1 La1 O4 135.098(15) 2_655 1_555 n
Sr1 La1 O4 44.902(15) 2_655 2_655 n
Sr1 La1 O4 135.098(15) 2_655 3_665 n
Sr1 La1 O4 44.902(15) 2_655 4_565 n
Sr1 La1 O6 91.5545(8) 2_655 1_555 n
Sr1 La1 O6 91.5545(8) 2_655 3_665 n
Sr1 La1 O6 88.4455(8) 2_655 -2_566 n
Sr1 La1 O6 88.4455(8) 2_655 -4_656 n
Sr2 La1 Sr2 179.3651 1_555 3_665 n
Sr2 La1 Sr2 90.0018 1_555 -2_566 n
Sr2 La1 Sr2 90.0018 1_555 -4_656 n
Sr2 La1 O4 90.15590(20) 1_555 1_555 n
Sr2 La1 O4 134.585(15) 1_555 2_655 n
Sr2 La1 O4 90.29410(20) 1_555 3_665 n
Sr2 La1 O4 44.780(15) 1_555 4_565 n
Sr2 La1 O6 47.3103 1_555 1_555 n
Sr2 La1 O6 132.7132 1_555 3_665 n
Sr2 La1 O6 42.7328 1_555 -2_566 n
Sr2 La1 O6 137.2418 1_555 -4_656 n
Sr2 La1 Sr2 90.0018 3_665 -2_566 n
Sr2 La1 Sr2 90.0018 3_665 -4_656 n
Sr2 La1 O4 90.29410(20) 3_665 1_555 n
Sr2 La1 O4 44.780(15) 3_665 2_655 n
Sr2 La1 O4 90.15590(20) 3_665 3_665 n
Sr2 La1 O4 134.585(15) 3_665 4_565 n
Sr2 La1 O6 132.7132 3_665 1_555 n
Sr2 La1 O6 47.3103 3_665 3_665 n
Sr2 La1 O6 137.2418 3_665 -2_566 n
Sr2 La1 O6 42.7328 3_665 -4_656 n
Sr2 La1 Sr2 179.3654 -2_566 -4_656 n
Sr2 La1 O4 134.585(15) -2_566 1_555 n
Sr2 La1 O4 90.29410(20) -2_566 2_655 n
Sr2 La1 O4 44.780(15) -2_566 3_665 n
Sr2 La1 O4 90.15590(20) -2_566 4_565 n
Sr2 La1 O6 137.2418 -2_566 1_555 n
Sr2 La1 O6 42.7328 -2_566 3_665 n
Sr2 La1 O6 47.3103 -2_566 -2_566 n
Sr2 La1 O6 132.7132 -2_566 -4_656 n
Sr2 La1 O4 44.780(15) -4_656 1_555 n
Sr2 La1 O4 90.15590(20) -4_656 2_655 n
Sr2 La1 O4 134.585(15) -4_656 3_665 n
Sr2 La1 O4 90.29410(20) -4_656 4_565 n
Sr2 La1 O6 42.7328 -4_656 1_555 n
Sr2 La1 O6 137.2418 -4_656 3_665 n
Sr2 La1 O6 132.7132 -4_656 -2_566 n
Sr2 La1 O6 47.3103 -4_656 -4_656 n
O4 La1 O4 120.113(17) 1_555 2_655 n
O4 La1 O4 89.805(30) 1_555 3_665 n
O4 La1 O4 120.113(17) 1_555 4_565 n
O4 La1 O6 57.423(8) 1_555 1_555 n
O4 La1 O6 120.000(10) 1_555 3_665 n
O4 La1 O6 119.806(7) 1_555 -2_566 n
O4 La1 O6 62.701(9) 1_555 -4_656 n
O4 La1 O4 120.113(17) 2_655 3_665 n
O4 La1 O4 89.805(30) 2_655 4_565 n
O4 La1 O6 119.806(7) 2_655 1_555 n
O4 La1 O6 62.701(9) 2_655 3_665 n
O4 La1 O6 120.000(10) 2_655 -2_566 n
O4 La1 O6 57.423(8) 2_655 -4_656 n
O4 La1 O4 120.113(17) 3_665 4_565 n
O4 La1 O6 120.000(10) 3_665 1_555 n
O4 La1 O6 57.423(8) 3_665 3_665 n
O4 La1 O6 62.701(9) 3_665 -2_566 n
O4 La1 O6 119.806(7) 3_665 -4_656 n
O4 La1 O6 62.701(9) 4_565 1_555 n
O4 La1 O6 119.806(7) 4_565 3_665 n
O4 La1 O6 57.423(8) 4_565 -2_566 n
O4 La1 O6 120.000(10) 4_565 -4_656 n
O6 La1 O6 176.8907(16) 1_555 3_665 n
O6 La1 O6 90.0422 1_555 -2_566 n
O6 La1 O6 90.0422 1_555 -4_656 n
O6 La1 O6 90.0422 3_665 -2_566 n
O6 La1 O6 90.0422 3_665 -4_656 n
O6 La1 O6 176.8911(16) -2_566 -4_656 n
La1 Sr1 La1 180.0 2_654 2_655 n
La1 Sr1 Sr1 0.0 2_654 2_654 n
La1 Sr1 Sr1 180.0 2_654 2_655 n
La1 Sr1 Sr2 90.31760(20) 2_654 1_555 n
La1 Sr1 Sr2 90.31760(20) 2_654 3_665 n
La1 Sr1 Sr2 89.68240(20) 2_654 -2_566 n
La1 Sr1 Sr2 89.68240(20) 2_654 -4_656 n
La1 Sr1 La2 90.31760(20) 2_654 1_555 n
La1 Sr1 La2 90.31760(20) 2_654 3_665 n
La1 Sr1 La2 89.68240(20) 2_654 -2_566 n
La1 Sr1 La2 89.68240(20) 2_654 -4_656 n
La1 Sr1 Mn2 55.349(14) 2_654 1_555 n
La1 Sr1 Mn2 124.651(14) 2_654 2_655 n
La1 Sr1 Mn2 55.349(14) 2_654 3_665 n
La1 Sr1 Mn2 124.651(14) 2_654 4_565 n
La1 Sr1 Mn3 124.570(14) 2_654 1_555 n
La1 Sr1 Mn3 55.430(14) 2_654 2_654 n
La1 Sr1 Mn3 124.570(14) 2_654 3_665 n
La1 Sr1 Mn3 55.430(14) 2_654 4_564 n
La1 Sr1 O4 44.902(15) 2_654 1_555 n
La1 Sr1 O4 135.098(15) 2_654 2_655 n
La1 Sr1 O4 44.902(15) 2_654 3_665 n
La1 Sr1 O4 135.098(15) 2_654 4_565 n
La1 Sr1 O6 88.4455(8) 2_654 1_555 n
La1 Sr1 Sr1 180.0 2_655 2_654 n
La1 Sr1 Sr1 0.0 2_655 2_655 n
La1 Sr1 Sr2 89.68240(20) 2_655 1_555 n
La1 Sr1 Sr2 89.68240(20) 2_655 3_665 n
La1 Sr1 Sr2 90.31760(20) 2_655 -2_566 n
La1 Sr1 Sr2 90.31760(20) 2_655 -4_656 n
La1 Sr1 La2 89.68240(20) 2_655 1_555 n
La1 Sr1 La2 89.68240(20) 2_655 3_665 n
La1 Sr1 La2 90.31760(20) 2_655 -2_566 n
La1 Sr1 La2 90.31760(20) 2_655 -4_656 n
La1 Sr1 Mn2 124.651(14) 2_655 1_555 n
La1 Sr1 Mn2 55.349(14) 2_655 2_655 n
La1 Sr1 Mn2 124.651(14) 2_655 3_665 n
La1 Sr1 Mn2 55.349(14) 2_655 4_565 n
La1 Sr1 Mn3 55.430(14) 2_655 1_555 n
La1 Sr1 Mn3 124.570(14) 2_655 2_654 n
La1 Sr1 Mn3 55.430(14) 2_655 3_665 n
La1 Sr1 Mn3 124.570(14) 2_655 4_564 n
La1 Sr1 O4 135.098(15) 2_655 1_555 n
La1 Sr1 O4 44.902(15) 2_655 2_655 n
La1 Sr1 O4 135.098(15) 2_655 3_665 n
La1 Sr1 O4 44.902(15) 2_655 4_565 n
La1 Sr1 O6 91.5545(8) 2_655 1_555 n
Sr1 Sr1 Sr1 180.0 2_654 2_655 n
Sr1 Sr1 Sr2 90.31760(20) 2_654 1_555 n
Sr1 Sr1 Sr2 90.31760(20) 2_654 3_665 n
Sr1 Sr1 Sr2 89.68240(20) 2_654 -2_566 n
Sr1 Sr1 Sr2 89.68240(20) 2_654 -4_656 n
Sr1 Sr1 La2 90.31760(20) 2_654 1_555 n
Sr1 Sr1 La2 90.31760(20) 2_654 3_665 n
Sr1 Sr1 La2 89.68240(20) 2_654 -2_566 n
Sr1 Sr1 La2 89.68240(20) 2_654 -4_656 n
Sr1 Sr1 Mn2 55.349(14) 2_654 1_555 n
Sr1 Sr1 Mn2 124.651(14) 2_654 2_655 n
Sr1 Sr1 Mn2 55.349(14) 2_654 3_665 n
Sr1 Sr1 Mn2 124.651(14) 2_654 4_565 n
Sr1 Sr1 Mn3 124.570(14) 2_654 1_555 n
Sr1 Sr1 Mn3 55.430(14) 2_654 2_654 n
Sr1 Sr1 Mn3 124.570(14) 2_654 3_665 n
Sr1 Sr1 Mn3 55.430(14) 2_654 4_564 n
Sr1 Sr1 O4 44.902(15) 2_654 1_555 n
Sr1 Sr1 O4 135.098(15) 2_654 2_655 n
Sr1 Sr1 O4 44.902(15) 2_654 3_665 n
Sr1 Sr1 O4 135.098(15) 2_654 4_565 n
Sr1 Sr1 O6 88.4455(8) 2_654 1_555 n
Sr1 Sr1 Sr2 89.68240(20) 2_655 1_555 n
Sr1 Sr1 Sr2 89.68240(20) 2_655 3_665 n
Sr1 Sr1 Sr2 90.31760(20) 2_655 -2_566 n
Sr1 Sr1 Sr2 90.31760(20) 2_655 -4_656 n
Sr1 Sr1 La2 89.68240(20) 2_655 1_555 n
Sr1 Sr1 La2 89.68240(20) 2_655 3_665 n
Sr1 Sr1 La2 90.31760(20) 2_655 -2_566 n
Sr1 Sr1 La2 90.31760(20) 2_655 -4_656 n
Sr1 Sr1 Mn2 124.651(14) 2_655 1_555 n
Sr1 Sr1 Mn2 55.349(14) 2_655 2_655 n
Sr1 Sr1 Mn2 124.651(14) 2_655 3_665 n
Sr1 Sr1 Mn2 55.349(14) 2_655 4_565 n
Sr1 Sr1 Mn3 55.430(14) 2_655 1_555 n
Sr1 Sr1 Mn3 124.570(14) 2_655 2_654 n
Sr1 Sr1 Mn3 55.430(14) 2_655 3_665 n
Sr1 Sr1 Mn3 124.570(14) 2_655 4_564 n
Sr1 Sr1 O4 135.098(15) 2_655 1_555 n
Sr1 Sr1 O4 44.902(15) 2_655 2_655 n
Sr1 Sr1 O4 135.098(15) 2_655 3_665 n
Sr1 Sr1 O4 44.902(15) 2_655 4_565 n
Sr1 Sr1 O6 91.5545(8) 2_655 1_555 n
Sr2 Sr1 Sr2 179.3651 1_555 3_665 n
Sr2 Sr1 Sr2 90.0018 1_555 -2_566 n
Sr2 Sr1 Sr2 90.0018 1_555 -4_656 n
Sr2 Sr1 La2 0.0 1_555 1_555 n
Sr2 Sr1 La2 179.3651 1_555 3_665 n
Sr2 Sr1 La2 90.0018 1_555 -2_566 n
Sr2 Sr1 La2 90.0018 1_555 -4_656 n
Sr2 Sr1 Mn2 55.860(7) 1_555 1_555 n
Sr2 Sr1 Mn2 126.536(7) 1_555 2_655 n
Sr2 Sr1 Mn2 124.578(6) 1_555 3_665 n
Sr2 Sr1 Mn2 53.013(7) 1_555 4_565 n
Sr2 Sr1 Mn3 56.000(6) 1_555 1_555 n
Sr2 Sr1 Mn3 127.624(7) 1_555 2_654 n
Sr2 Sr1 Mn3 123.566(7) 1_555 3_665 n
Sr2 Sr1 Mn3 52.830(7) 1_555 4_564 n
Sr2 Sr1 O4 90.15590(20) 1_555 1_555 n
Sr2 Sr1 O4 134.585(15) 1_555 2_655 n
Sr2 Sr1 O4 90.29410(20) 1_555 3_665 n
Sr2 Sr1 O4 44.780(15) 1_555 4_565 n
Sr2 Sr1 O6 47.3103 1_555 1_555 n
Sr2 Sr1 Sr2 90.0018 3_665 -2_566 n
Sr2 Sr1 Sr2 90.0018 3_665 -4_656 n
Sr2 Sr1 La2 179.3651 3_665 1_555 n
Sr2 Sr1 La2 0.0 3_665 3_665 n
Sr2 Sr1 La2 90.0018 3_665 -2_566 n
Sr2 Sr1 La2 90.0018 3_665 -4_656 n
Sr2 Sr1 Mn2 124.578(6) 3_665 1_555 n
Sr2 Sr1 Mn2 53.013(7) 3_665 2_655 n
Sr2 Sr1 Mn2 55.860(7) 3_665 3_665 n
Sr2 Sr1 Mn2 126.536(7) 3_665 4_565 n
Sr2 Sr1 Mn3 123.566(7) 3_665 1_555 n
Sr2 Sr1 Mn3 52.830(7) 3_665 2_654 n
Sr2 Sr1 Mn3 56.000(6) 3_665 3_665 n
Sr2 Sr1 Mn3 127.624(7) 3_665 4_564 n
Sr2 Sr1 O4 90.29410(20) 3_665 1_555 n
Sr2 Sr1 O4 44.780(15) 3_665 2_655 n
Sr2 Sr1 O4 90.15590(20) 3_665 3_665 n
Sr2 Sr1 O4 134.585(15) 3_665 4_565 n
Sr2 Sr1 O6 132.7132 3_665 1_555 n
Sr2 Sr1 Sr2 179.3654 -2_566 -4_656 n
Sr2 Sr1 La2 90.0018 -2_566 1_555 n
Sr2 Sr1 La2 90.0018 -2_566 3_665 n
Sr2 Sr1 La2 0.0 -2_566 -2_566 n
Sr2 Sr1 La2 179.3654 -2_566 -4_656 n
Sr2 Sr1 Mn2 126.536(7) -2_566 1_555 n
Sr2 Sr1 Mn2 124.578(6) -2_566 2_655 n
Sr2 Sr1 Mn2 53.013(7) -2_566 3_665 n
Sr2 Sr1 Mn2 55.860(7) -2_566 4_565 n
Sr2 Sr1 Mn3 127.624(7) -2_566 1_555 n
Sr2 Sr1 Mn3 123.566(7) -2_566 2_654 n
Sr2 Sr1 Mn3 52.830(7) -2_566 3_665 n
Sr2 Sr1 Mn3 56.000(6) -2_566 4_564 n
Sr2 Sr1 O4 134.585(15) -2_566 1_555 n
Sr2 Sr1 O4 90.29410(20) -2_566 2_655 n
Sr2 Sr1 O4 44.780(15) -2_566 3_665 n
Sr2 Sr1 O4 90.15590(20) -2_566 4_565 n
Sr2 Sr1 O6 137.2418 -2_566 1_555 n
Sr2 Sr1 La2 90.0018 -4_656 1_555 n
Sr2 Sr1 La2 90.0018 -4_656 3_665 n
Sr2 Sr1 La2 179.3654 -4_656 -2_566 n
Sr2 Sr1 La2 0.0 -4_656 -4_656 n
Sr2 Sr1 Mn2 53.013(7) -4_656 1_555 n
Sr2 Sr1 Mn2 55.860(7) -4_656 2_655 n
Sr2 Sr1 Mn2 126.536(7) -4_656 3_665 n
Sr2 Sr1 Mn2 124.578(6) -4_656 4_565 n
Sr2 Sr1 Mn3 52.830(7) -4_656 1_555 n
Sr2 Sr1 Mn3 56.000(6) -4_656 2_654 n
Sr2 Sr1 Mn3 127.624(7) -4_656 3_665 n
Sr2 Sr1 Mn3 123.566(7) -4_656 4_564 n
Sr2 Sr1 O4 44.780(15) -4_656 1_555 n
Sr2 Sr1 O4 90.15590(20) -4_656 2_655 n
Sr2 Sr1 O4 134.585(15) -4_656 3_665 n
Sr2 Sr1 O4 90.29410(20) -4_656 4_565 n
Sr2 Sr1 O6 42.7328 -4_656 1_555 n
La2 Sr1 La2 179.3651 1_555 3_665 n
La2 Sr1 La2 90.0018 1_555 -2_566 n
La2 Sr1 La2 90.0018 1_555 -4_656 n
La2 Sr1 Mn2 55.860(7) 1_555 1_555 n
La2 Sr1 Mn2 126.536(7) 1_555 2_655 n
La2 Sr1 Mn2 124.578(6) 1_555 3_665 n
La2 Sr1 Mn2 53.013(7) 1_555 4_565 n
La2 Sr1 Mn3 56.000(6) 1_555 1_555 n
La2 Sr1 Mn3 127.624(7) 1_555 2_654 n
La2 Sr1 Mn3 123.566(7) 1_555 3_665 n
La2 Sr1 Mn3 52.830(7) 1_555 4_564 n
La2 Sr1 O4 90.15590(20) 1_555 1_555 n
La2 Sr1 O4 134.585(15) 1_555 2_655 n
La2 Sr1 O4 90.29410(20) 1_555 3_665 n
La2 Sr1 O4 44.780(15) 1_555 4_565 n
La2 Sr1 O6 47.3103 1_555 1_555 n
La2 Sr1 La2 90.0018 3_665 -2_566 n
La2 Sr1 La2 90.0018 3_665 -4_656 n
La2 Sr1 Mn2 124.578(6) 3_665 1_555 n
La2 Sr1 Mn2 53.013(7) 3_665 2_655 n
La2 Sr1 Mn2 55.860(7) 3_665 3_665 n
La2 Sr1 Mn2 126.536(7) 3_665 4_565 n
La2 Sr1 Mn3 123.566(7) 3_665 1_555 n
La2 Sr1 Mn3 52.830(7) 3_665 2_654 n
La2 Sr1 Mn3 56.000(6) 3_665 3_665 n
La2 Sr1 Mn3 127.624(7) 3_665 4_564 n
La2 Sr1 O4 90.29410(20) 3_665 1_555 n
La2 Sr1 O4 44.780(15) 3_665 2_655 n
La2 Sr1 O4 90.15590(20) 3_665 3_665 n
La2 Sr1 O4 134.585(15) 3_665 4_565 n
La2 Sr1 O6 132.7132 3_665 1_555 n
La2 Sr1 La2 179.3654 -2_566 -4_656 n
La2 Sr1 Mn2 126.536(7) -2_566 1_555 n
La2 Sr1 Mn2 124.578(6) -2_566 2_655 n
La2 Sr1 Mn2 53.013(7) -2_566 3_665 n
La2 Sr1 Mn2 55.860(7) -2_566 4_565 n
La2 Sr1 Mn3 127.624(7) -2_566 1_555 n
La2 Sr1 Mn3 123.566(7) -2_566 2_654 n
La2 Sr1 Mn3 52.830(7) -2_566 3_665 n
La2 Sr1 Mn3 56.000(6) -2_566 4_564 n
La2 Sr1 O4 134.585(15) -2_566 1_555 n
La2 Sr1 O4 90.29410(20) -2_566 2_655 n
La2 Sr1 O4 44.780(15) -2_566 3_665 n
La2 Sr1 O4 90.15590(20) -2_566 4_565 n
La2 Sr1 O6 137.2418 -2_566 1_555 n
La2 Sr1 Mn2 53.013(7) -4_656 1_555 n
La2 Sr1 Mn2 55.860(7) -4_656 2_655 n
La2 Sr1 Mn2 126.536(7) -4_656 3_665 n
La2 Sr1 Mn2 124.578(6) -4_656 4_565 n
La2 Sr1 Mn3 52.830(7) -4_656 1_555 n
La2 Sr1 Mn3 56.000(6) -4_656 2_654 n
La2 Sr1 Mn3 127.624(7) -4_656 3_665 n
La2 Sr1 Mn3 123.566(7) -4_656 4_564 n
La2 Sr1 O4 44.780(15) -4_656 1_555 n
La2 Sr1 O4 90.15590(20) -4_656 2_655 n
La2 Sr1 O4 134.585(15) -4_656 3_665 n
La2 Sr1 O4 90.29410(20) -4_656 4_565 n
La2 Sr1 O6 42.7328 -4_656 1_555 n
Mn2 Sr1 Mn2 108.861(14) 1_555 2_655 n
Mn2 Sr1 Mn2 110.698(28) 1_555 3_665 n
Mn2 Sr1 Mn2 108.861(14) 1_555 4_565 n
Mn2 Sr1 Mn3 69.225(28) 1_555 1_555 n
Mn2 Sr1 Mn3 71.782(14) 1_555 2_654 n
Mn2 Sr1 Mn3 179.2995 1_555 3_665 n
Mn2 Sr1 Mn3 70.574(14) 1_555 4_564 n
Mn2 Sr1 O4 34.321(7) 1_555 1_555 n
Mn2 Sr1 O4 143.169(7) 1_555 2_655 n
Mn2 Sr1 O4 91.171(24) 1_555 3_665 n
Mn2 Sr1 O4 90.290(24) 1_555 4_565 n
Mn2 Sr1 O6 33.101(13) 1_555 1_555 n
Mn2 Sr1 Mn2 108.861(14) 2_655 3_665 n
Mn2 Sr1 Mn2 110.698(28) 2_655 4_565 n
Mn2 Sr1 Mn3 70.574(14) 2_655 1_555 n
Mn2 Sr1 Mn3 69.225(28) 2_655 2_654 n
Mn2 Sr1 Mn3 71.782(14) 2_655 3_665 n
Mn2 Sr1 Mn3 179.3009 2_655 4_564 n
Mn2 Sr1 O4 90.290(24) 2_655 1_555 n
Mn2 Sr1 O4 34.321(7) 2_655 2_655 n
Mn2 Sr1 O4 143.169(7) 2_655 3_665 n
Mn2 Sr1 O4 91.171(24) 2_655 4_565 n
Mn2 Sr1 O6 90.3922(8) 2_655 1_555 n
Mn2 Sr1 Mn2 108.861(14) 3_665 4_565 n
Mn2 Sr1 Mn3 179.3006 3_665 1_555 n
Mn2 Sr1 Mn3 70.574(14) 3_665 2_654 n
Mn2 Sr1 Mn3 69.225(28) 3_665 3_665 n
Mn2 Sr1 Mn3 71.782(14) 3_665 4_564 n
Mn2 Sr1 O4 91.171(24) 3_665 1_555 n
Mn2 Sr1 O4 90.290(24) 3_665 2_655 n
Mn2 Sr1 O4 34.321(7) 3_665 3_665 n
Mn2 Sr1 O4 143.169(7) 3_665 4_565 n
Mn2 Sr1 O6 143.790(15) 3_665 1_555 n
Mn2 Sr1 Mn3 71.782(14) 4_565 1_555 n
Mn2 Sr1 Mn3 179.3017 4_565 2_654 n
Mn2 Sr1 Mn3 70.574(14) 4_565 3_665 n
Mn2 Sr1 Mn3 69.225(28) 4_565 4_564 n
Mn2 Sr1 O4 143.169(7) 4_565 1_555 n
Mn2 Sr1 O4 91.171(24) 4_565 2_655 n
Mn2 Sr1 O4 90.290(24) 4_565 3_665 n
Mn2 Sr1 O4 34.321(7) 4_565 4_565 n
Mn2 Sr1 O6 91.3755(7) 4_565 1_555 n
Mn3 Sr1 Mn3 108.781(14) 1_555 2_654 n
Mn3 Sr1 Mn3 110.861(28) 1_555 3_665 n
Mn3 Sr1 Mn3 108.781(14) 1_555 4_564 n
Mn3 Sr1 O4 88.425(24) 1_555 1_555 n
Mn3 Sr1 O4 89.420(23) 1_555 2_655 n
Mn3 Sr1 O4 146.232(6) 1_555 3_665 n
Mn3 Sr1 O4 37.469(7) 1_555 4_565 n
Mn3 Sr1 O6 36.125(15) 1_555 1_555 n
Mn3 Sr1 Mn3 108.781(14) 2_654 3_665 n
Mn3 Sr1 Mn3 110.861(28) 2_654 4_564 n
Mn3 Sr1 O4 37.469(7) 2_654 1_555 n
Mn3 Sr1 O4 88.425(24) 2_654 2_655 n
Mn3 Sr1 O4 89.420(23) 2_654 3_665 n
Mn3 Sr1 O4 146.232(6) 2_654 4_565 n
Mn3 Sr1 O6 89.3206(8) 2_654 1_555 n
Mn3 Sr1 Mn3 108.781(14) 3_665 4_564 n
Mn3 Sr1 O4 146.232(6) 3_665 1_555 n
Mn3 Sr1 O4 37.469(7) 3_665 2_655 n
Mn3 Sr1 O4 88.425(24) 3_665 3_665 n
Mn3 Sr1 O4 89.420(23) 3_665 4_565 n
Mn3 Sr1 O6 146.984(13) 3_665 1_555 n
Mn3 Sr1 O4 89.420(23) 4_564 1_555 n
Mn3 Sr1 O4 146.232(6) 4_564 2_655 n
Mn3 Sr1 O4 37.469(7) 4_564 3_665 n
Mn3 Sr1 O4 88.425(24) 4_564 4_565 n
Mn3 Sr1 O6 88.9155(7) 4_564 1_555 n
O4 Sr1 O4 120.113(17) 1_555 2_655 n
O4 Sr1 O4 89.805(30) 1_555 3_665 n
O4 Sr1 O4 120.113(17) 1_555 4_565 n
O4 Sr1 O6 57.423(8) 1_555 1_555 n
O4 Sr1 O4 120.113(17) 2_655 3_665 n
O4 Sr1 O4 89.805(30) 2_655 4_565 n
O4 Sr1 O6 119.806(7) 2_655 1_555 n
O4 Sr1 O4 120.113(17) 3_665 4_565 n
O4 Sr1 O6 120.000(10) 3_665 1_555 n
O4 Sr1 O6 62.701(9) 4_565 1_555 n
La1 Sr2 Sr1 0.0 1_555 1_555 n
La1 Sr2 Sr2 86.4637 1_555 3_565 n
La1 Sr2 Sr2 176.67410(20) 1_555 -2_466 n
La1 Sr2 Sr2 89.68240(20) 1_555 -3_555 n
La1 Sr2 Sr2 90.31760(20) 1_555 -3_556 n
La1 Sr2 Sr2 93.1693 1_555 -4_666 n
La1 Sr2 La2 176.67410(20) 1_555 -2_466 n
La1 Sr2 La2 89.68240(20) 1_555 -3_555 n
La1 Sr2 La2 90.31760(20) 1_555 -3_556 n
La1 Sr2 La2 93.1693 1_555 -4_666 n
La1 Sr2 Mn1 126.452(8) 1_555 1_565 n
La1 Sr2 Mn1 127.266(8) 1_555 2_565 n
La1 Sr2 Mn2 121.464(6) 1_555 3_565 n
La1 Sr2 Mn2 54.797(7) 1_555 4_565 n
La1 Sr2 Mn3 122.738(6) 1_555 3_565 n
La1 Sr2 Mn3 54.970(7) 1_555 4_564 n
La1 Sr2 O1 138.1661 1_555 1_565 n
La1 Sr2 O2 134.699(15) 1_555 3_565 n
La1 Sr2 O2 96.3699(15) 1_555 4_565 n
La1 Sr2 O3 130.229(14) 1_555 3_565 n
La1 Sr2 O3 89.32020(10) 1_555 4_564 n
La1 Sr2 O4 43.522(15) 1_555 4_565 n
La1 Sr2 O5 50.295(14) 1_555 4_564 n
La1 Sr2 O6 42.1321 1_555 1_555 n
Sr1 Sr2 Sr2 86.4637 1_555 3_565 n
Sr1 Sr2 Sr2 176.67410(20) 1_555 -2_466 n
Sr1 Sr2 Sr2 89.68240(20) 1_555 -3_555 n
Sr1 Sr2 Sr2 90.31760(20) 1_555 -3_556 n
Sr1 Sr2 Sr2 93.1693 1_555 -4_666 n
Sr1 Sr2 La2 176.67410(20) 1_555 -2_466 n
Sr1 Sr2 La2 89.68240(20) 1_555 -3_555 n
Sr1 Sr2 La2 90.31760(20) 1_555 -3_556 n
Sr1 Sr2 La2 93.1693 1_555 -4_666 n
Sr1 Sr2 Mn1 126.452(8) 1_555 1_565 n
Sr1 Sr2 Mn1 127.266(8) 1_555 2_565 n
Sr1 Sr2 Mn2 121.464(6) 1_555 3_565 n
Sr1 Sr2 Mn2 54.797(7) 1_555 4_565 n
Sr1 Sr2 Mn3 122.738(6) 1_555 3_565 n
Sr1 Sr2 Mn3 54.970(7) 1_555 4_564 n
Sr1 Sr2 O1 138.1661 1_555 1_565 n
Sr1 Sr2 O2 134.699(15) 1_555 3_565 n
Sr1 Sr2 O2 96.3699(15) 1_555 4_565 n
Sr1 Sr2 O3 130.229(14) 1_555 3_565 n
Sr1 Sr2 O3 89.32020(10) 1_555 4_564 n
Sr1 Sr2 O4 43.522(15) 1_555 4_565 n
Sr1 Sr2 O5 50.295(14) 1_555 4_564 n
Sr1 Sr2 O6 42.1321 1_555 1_555 n
Sr2 Sr2 Sr2 90.363 3_565 -2_466 n
Sr2 Sr2 Sr2 90.0 3_565 -3_555 n
Sr2 Sr2 Sr2 90.0 3_565 -3_556 n
Sr2 Sr2 Sr2 179.2302 3_565 -4_666 n
Sr2 Sr2 La2 90.363 3_565 -2_466 n
Sr2 Sr2 La2 90.0 3_565 -3_555 n
Sr2 Sr2 La2 90.0 3_565 -3_556 n
Sr2 Sr2 La2 179.2302 3_565 -4_666 n
Sr2 Sr2 Mn1 124.787(7) 3_565 1_565 n
Sr2 Sr2 Mn1 125.108(7) 3_565 2_565 n
Sr2 Sr2 Mn2 53.586(7) 3_565 3_565 n
Sr2 Sr2 Mn2 122.717(6) 3_565 4_565 n
Sr2 Sr2 Mn3 53.920(7) 3_565 3_565 n
Sr2 Sr2 Mn3 122.351(7) 3_565 4_564 n
Sr2 Sr2 O1 135.361 3_565 1_565 n
Sr2 Sr2 O2 94.0101(10) 3_565 3_565 n
Sr2 Sr2 O2 132.533(15) 3_565 4_565 n
Sr2 Sr2 O3 87.0590(9) 3_565 3_565 n
Sr2 Sr2 O3 136.802(15) 3_565 4_564 n
Sr2 Sr2 O4 87.4905(6) 3_565 4_565 n
Sr2 Sr2 O5 88.2544(5) 3_565 4_564 n
Sr2 Sr2 O6 44.3809 3_565 1_555 n
Sr2 Sr2 Sr2 89.3217(4) -2_466 -3_555 n
Sr2 Sr2 Sr2 90.6783(4) -2_466 -3_556 n
Sr2 Sr2 Sr2 89.992 -2_466 -4_666 n
Sr2 Sr2 La2 0.0 -2_466 -2_466 n
Sr2 Sr2 La2 89.3217(4) -2_466 -3_555 n
Sr2 Sr2 La2 90.6783(4) -2_466 -3_556 n
Sr2 Sr2 La2 89.992 -2_466 -4_666 n
Sr2 Sr2 Mn1 54.971(7) -2_466 1_565 n
Sr2 Sr2 Mn1 55.633(7) -2_466 2_565 n
Sr2 Sr2 Mn2 55.539(6) -2_466 3_565 n
Sr2 Sr2 Mn2 128.134(7) -2_466 4_565 n
Sr2 Sr2 Mn3 55.627(7) -2_466 3_565 n
Sr2 Sr2 Mn3 126.476(8) -2_466 4_564 n
Sr2 Sr2 O1 44.998 -2_466 1_565 n
Sr2 Sr2 O2 44.514(14) -2_466 3_565 n
Sr2 Sr2 O2 86.5089(15) -2_466 4_565 n
Sr2 Sr2 O3 50.459(15) -2_466 3_565 n
Sr2 Sr2 O3 92.3180(10) -2_466 4_564 n
Sr2 Sr2 O4 137.385(14) -2_466 4_565 n
Sr2 Sr2 O5 128.673(15) -2_466 4_564 n
Sr2 Sr2 O6 134.64890(10) -2_466 1_555 n
Sr2 Sr2 Sr2 180.0 -3_555 -3_556 n
Sr2 Sr2 Sr2 89.3216(4) -3_555 -4_666 n
Sr2 Sr2 La2 89.3217(4) -3_555 -2_466 n
Sr2 Sr2 La2 0.0 -3_555 -3_555 n
Sr2 Sr2 La2 180.0 -3_555 -3_556 n
Sr2 Sr2 La2 89.3216(4) -3_555 -4_666 n
Sr2 Sr2 Mn1 53.301(14) -3_555 1_565 n
Sr2 Sr2 Mn1 126.077(14) -3_555 2_565 n
Sr2 Sr2 Mn2 54.888(14) -3_555 3_565 n
Sr2 Sr2 Mn2 125.102(14) -3_555 4_565 n
Sr2 Sr2 Mn3 124.601(14) -3_555 3_565 n
Sr2 Sr2 Mn3 53.864(14) -3_555 4_564 n
Sr2 Sr2 O1 89.52030(20) -3_555 1_565 n
Sr2 Sr2 O2 45.056(15) -3_555 3_565 n
Sr2 Sr2 O2 137.222(15) -3_555 4_565 n
Sr2 Sr2 O3 139.605(15) -3_555 3_565 n
Sr2 Sr2 O3 46.964(15) -3_555 4_564 n
Sr2 Sr2 O4 133.204(15) -3_555 4_565 n
Sr2 Sr2 O5 39.392(14) -3_555 4_564 n
Sr2 Sr2 O6 88.1490(10) -3_555 1_555 n
Sr2 Sr2 Sr2 90.6783(4) -3_556 -4_666 n
Sr2 Sr2 La2 90.6783(4) -3_556 -2_466 n
Sr2 Sr2 La2 180.0 -3_556 -3_555 n
Sr2 Sr2 La2 0.0 -3_556 -3_556 n
Sr2 Sr2 La2 90.6783(4) -3_556 -4_666 n
Sr2 Sr2 Mn1 126.698(14) -3_556 1_565 n
Sr2 Sr2 Mn1 53.923(14) -3_556 2_565 n
Sr2 Sr2 Mn2 125.112(14) -3_556 3_565 n
Sr2 Sr2 Mn2 54.898(14) -3_556 4_565 n
Sr2 Sr2 Mn3 55.399(14) -3_556 3_565 n
Sr2 Sr2 Mn3 126.136(14) -3_556 4_564 n
Sr2 Sr2 O1 90.47970(20) -3_556 1_565 n
Sr2 Sr2 O2 134.944(15) -3_556 3_565 n
Sr2 Sr2 O2 42.778(15) -3_556 4_565 n
Sr2 Sr2 O3 40.396(15) -3_556 3_565 n
Sr2 Sr2 O3 133.036(15) -3_556 4_564 n
Sr2 Sr2 O4 46.796(15) -3_556 4_565 n
Sr2 Sr2 O5 140.608(14) -3_556 4_564 n
Sr2 Sr2 O6 91.8510(10) -3_556 1_555 n
Sr2 Sr2 La2 89.992 -4_666 -2_466 n
Sr2 Sr2 La2 89.3216(4) -4_666 -3_555 n
Sr2 Sr2 La2 90.6783(4) -4_666 -3_556 n
Sr2 Sr2 La2 0.0 -4_666 -4_666 n
Sr2 Sr2 Mn1 54.971(7) -4_666 1_565 n
Sr2 Sr2 Mn1 55.633(7) -4_666 2_565 n
Sr2 Sr2 Mn2 126.180(8) -4_666 3_565 n
Sr2 Sr2 Mn2 57.485(7) -4_666 4_565 n
Sr2 Sr2 Mn3 126.814(7) -4_666 3_565 n
Sr2 Sr2 Mn3 56.916(6) -4_666 4_564 n
Sr2 Sr2 O1 44.998 -4_666 1_565 n
Sr2 Sr2 O2 85.7662(6) -4_666 3_565 n
Sr2 Sr2 O2 48.175(15) -4_666 4_565 n
Sr2 Sr2 O3 93.6931(6) -4_666 3_565 n
Sr2 Sr2 O3 42.495(14) -4_666 4_564 n
Sr2 Sr2 O4 92.70970(20) -4_666 4_565 n
Sr2 Sr2 O5 90.9909(8) -4_666 4_564 n
Sr2 Sr2 O6 135.22130(10) -4_666 1_555 n
La2 Sr2 La2 89.3217(4) -2_466 -3_555 n
La2 Sr2 La2 90.6783(4) -2_466 -3_556 n
La2 Sr2 La2 89.992 -2_466 -4_666 n
La2 Sr2 Mn1 54.971(7) -2_466 1_565 n
La2 Sr2 Mn1 55.633(7) -2_466 2_565 n
La2 Sr2 Mn2 55.539(6) -2_466 3_565 n
La2 Sr2 Mn2 128.134(7) -2_466 4_565 n
La2 Sr2 Mn3 55.627(7) -2_466 3_565 n
La2 Sr2 Mn3 126.476(8) -2_466 4_564 n
La2 Sr2 O1 44.998 -2_466 1_565 n
La2 Sr2 O2 44.514(14) -2_466 3_565 n
La2 Sr2 O2 86.5089(15) -2_466 4_565 n
La2 Sr2 O3 50.459(15) -2_466 3_565 n
La2 Sr2 O3 92.3180(10) -2_466 4_564 n
La2 Sr2 O4 137.385(14) -2_466 4_565 n
La2 Sr2 O5 128.673(15) -2_466 4_564 n
La2 Sr2 O6 134.64890(10) -2_466 1_555 n
La2 Sr2 La2 180.0 -3_555 -3_556 n
La2 Sr2 La2 89.3216(4) -3_555 -4_666 n
La2 Sr2 Mn1 53.301(14) -3_555 1_565 n
La2 Sr2 Mn1 126.077(14) -3_555 2_565 n
La2 Sr2 Mn2 54.888(14) -3_555 3_565 n
La2 Sr2 Mn2 125.102(14) -3_555 4_565 n
La2 Sr2 Mn3 124.601(14) -3_555 3_565 n
La2 Sr2 Mn3 53.864(14) -3_555 4_564 n
La2 Sr2 O1 89.52030(20) -3_555 1_565 n
La2 Sr2 O2 45.056(15) -3_555 3_565 n
La2 Sr2 O2 137.222(15) -3_555 4_565 n
La2 Sr2 O3 139.605(15) -3_555 3_565 n
La2 Sr2 O3 46.964(15) -3_555 4_564 n
La2 Sr2 O4 133.204(15) -3_555 4_565 n
La2 Sr2 O5 39.392(14) -3_555 4_564 n
La2 Sr2 O6 88.1490(10) -3_555 1_555 n
La2 Sr2 La2 90.6783(4) -3_556 -4_666 n
La2 Sr2 Mn1 126.698(14) -3_556 1_565 n
La2 Sr2 Mn1 53.923(14) -3_556 2_565 n
La2 Sr2 Mn2 125.112(14) -3_556 3_565 n
La2 Sr2 Mn2 54.898(14) -3_556 4_565 n
La2 Sr2 Mn3 55.399(14) -3_556 3_565 n
La2 Sr2 Mn3 126.136(14) -3_556 4_564 n
La2 Sr2 O1 90.47970(20) -3_556 1_565 n
La2 Sr2 O2 134.944(15) -3_556 3_565 n
La2 Sr2 O2 42.778(15) -3_556 4_565 n
La2 Sr2 O3 40.396(15) -3_556 3_565 n
La2 Sr2 O3 133.036(15) -3_556 4_564 n
La2 Sr2 O4 46.796(15) -3_556 4_565 n
La2 Sr2 O5 140.608(14) -3_556 4_564 n
La2 Sr2 O6 91.8510(10) -3_556 1_555 n
La2 Sr2 Mn1 54.971(7) -4_666 1_565 n
La2 Sr2 Mn1 55.633(7) -4_666 2_565 n
La2 Sr2 Mn2 126.180(8) -4_666 3_565 n
La2 Sr2 Mn2 57.485(7) -4_666 4_565 n
La2 Sr2 Mn3 126.814(7) -4_666 3_565 n
La2 Sr2 Mn3 56.916(6) -4_666 4_564 n
La2 Sr2 O1 44.998 -4_666 1_565 n
La2 Sr2 O2 85.7662(6) -4_666 3_565 n
La2 Sr2 O2 48.175(15) -4_666 4_565 n
La2 Sr2 O3 93.6931(6) -4_666 3_565 n
La2 Sr2 O3 42.495(14) -4_666 4_564 n
La2 Sr2 O4 92.70970(20) -4_666 4_565 n
La2 Sr2 O5 90.9909(8) -4_666 4_564 n
La2 Sr2 O6 135.22130(10) -4_666 1_555 n
Mn1 Sr2 Mn1 72.775(28) 1_565 2_565 n
Mn1 Sr2 Mn2 71.208(14) 1_565 3_565 n
Mn1 Sr2 Mn2 112.412(14) 1_565 4_565 n
Mn1 Sr2 Mn3 110.572(14) 1_565 3_565 n
Mn1 Sr2 Mn3 71.523(15) 1_565 4_564 n
Mn1 Sr2 O1 36.219(14) 1_565 1_565 n
Mn1 Sr2 O2 30.813(6) 1_565 3_565 n
Mn1 Sr2 O2 90.926(25) 1_565 4_565 n
Mn1 Sr2 O3 96.919(24) 1_565 3_565 n
Mn1 Sr2 O3 37.457(8) 1_565 4_564 n
Mn1 Sr2 O4 147.564(7) 1_565 4_565 n
Mn1 Sr2 O5 84.988(25) 1_565 4_564 n
Mn1 Sr2 O6 141.450(15) 1_565 1_555 n
Mn1 Sr2 Mn2 111.129(14) 2_565 3_565 n
Mn1 Sr2 Mn2 72.501(15) 2_565 4_565 n
Mn1 Sr2 Mn3 71.200(14) 2_565 3_565 n
Mn1 Sr2 Mn3 112.521(14) 2_565 4_564 n
Mn1 Sr2 O1 36.556(14) 2_565 1_565 n
Mn1 Sr2 O2 88.613(25) 2_565 3_565 n
Mn1 Sr2 O2 30.897(6) 2_565 4_565 n
Mn1 Sr2 O3 38.203(8) 2_565 3_565 n
Mn1 Sr2 O3 90.734(23) 2_565 4_564 n
Mn1 Sr2 O4 92.019(25) 2_565 4_565 n
Mn1 Sr2 O5 146.364(7) 2_565 4_564 n
Mn1 Sr2 O6 145.773(13) 2_565 1_555 n
Mn2 Sr2 Mn2 175.7663(7) 3_565 4_565 n
Mn2 Sr2 Mn3 69.718(28) 3_565 3_565 n
Mn2 Sr2 Mn3 108.599(28) 3_565 4_564 n
Mn2 Sr2 O1 91.2676(5) 3_565 1_565 n
Mn2 Sr2 O2 40.427(8) 3_565 3_565 n
Mn2 Sr2 O2 141.879(8) 3_565 4_565 n
Mn2 Sr2 O3 92.521(25) 3_565 3_565 n
Mn2 Sr2 O3 94.021(25) 3_565 4_564 n
Mn2 Sr2 O4 141.014(8) 3_565 4_565 n
Mn2 Sr2 O5 83.926(23) 3_565 4_564 n
Mn2 Sr2 O6 87.1574(6) 3_565 1_555 n
Mn2 Sr2 Mn3 110.179(28) 4_565 3_565 n
Mn2 Sr2 Mn3 71.237(28) 4_565 4_564 n
Mn2 Sr2 O1 92.96600(20) 4_565 1_565 n
Mn2 Sr2 O2 143.225(7) 4_565 3_565 n
Mn2 Sr2 O2 41.640(9) 4_565 4_565 n
Mn2 Sr2 O3 89.230(25) 4_565 3_565 n
Mn2 Sr2 O3 88.039(24) 4_565 4_564 n
Mn2 Sr2 O4 35.227(7) 4_565 4_565 n
Mn2 Sr2 O5 94.103(24) 4_565 4_564 n
Mn2 Sr2 O6 88.6105(13) 4_565 1_555 n
Mn3 Sr2 Mn3 176.2589(4) 3_565 4_564 n
Mn3 Sr2 O1 91.13180(10) 3_565 1_565 n
Mn3 Sr2 O2 92.137(23) 3_565 3_565 n
Mn3 Sr2 O2 86.776(23) 3_565 4_565 n
Mn3 Sr2 O3 33.467(6) 3_565 3_565 n
Mn3 Sr2 O3 147.932(6) 3_565 4_564 n
Mn3 Sr2 O4 90.223(23) 3_565 4_565 n
Mn3 Sr2 O5 141.763(7) 3_565 4_564 n
Mn3 Sr2 O6 89.9562(11) 3_565 1_555 n
Mn3 Sr2 O1 92.2528(7) 4_564 1_565 n
Mn3 Sr2 O2 88.399(24) 4_564 3_565 n
Mn3 Sr2 O2 96.349(23) 4_564 4_565 n
Mn3 Sr2 O3 150.152(6) 4_564 3_565 n
Mn3 Sr2 O3 34.444(7) 4_564 4_564 n
Mn3 Sr2 O4 89.255(24) 4_564 4_565 n
Mn3 Sr2 O5 34.626(7) 4_564 4_564 n
Mn3 Sr2 O6 86.6039(5) 4_564 1_555 n
O1 Sr2 O2 56.597(9) 1_565 3_565 n
O1 Sr2 O2 58.617(10) 1_565 4_565 n
O1 Sr2 O3 65.732(8) 1_565 3_565 n
O1 Sr2 O3 60.851(7) 1_565 4_564 n
O1 Sr2 O4 123.236(9) 1_565 4_565 n
O1 Sr2 O5 117.424(10) 1_565 4_564 n
O1 Sr2 O6 177.6516(12) 1_565 1_555 n
O2 Sr2 O2 115.165(20) 3_565 4_565 n
O2 Sr2 O3 94.966(29) 3_565 3_565 n
O2 Sr2 O3 60.288(16) 3_565 4_564 n
O2 Sr2 O4 177.63670(20) 3_565 4_565 n
O2 Sr2 O5 84.414(29) 3_565 4_564 n
O2 Sr2 O6 121.283(11) 3_565 1_555 n
O2 Sr2 O3 55.493(17) 4_565 3_565 n
O2 Sr2 O3 90.663(29) 4_565 4_564 n
O2 Sr2 O4 64.826(19) 4_565 4_565 n
O2 Sr2 O5 128.994(16) 4_565 4_564 n
O2 Sr2 O6 123.538(9) 4_565 1_555 n
O3 Sr2 O3 126.263(15) 3_565 4_564 n
O3 Sr2 O4 86.929(29) 3_565 4_565 n
O3 Sr2 O5 175.2186(14) 3_565 4_564 n
O3 Sr2 O6 116.059(7) 3_565 1_555 n
O3 Sr2 O4 117.417(17) 4_564 4_565 n
O3 Sr2 O5 57.391(17) 4_564 4_564 n
O3 Sr2 O6 117.506(9) 4_564 1_555 n
O4 Sr2 O5 93.814(29) 4_565 4_564 n
O4 Sr2 O6 58.833(10) 4_565 1_555 n
O5 Sr2 O6 60.685(8) 4_564 1_555 n
Sr1 La2 Sr2 176.67410(20) 1_555 -2_466 n
Sr1 La2 Sr2 89.68240(20) 1_555 -3_555 n
Sr1 La2 Sr2 90.31760(20) 1_555 -3_556 n
Sr1 La2 Sr2 93.1693 1_555 -4_666 n
Sr1 La2 La2 176.67410(20) 1_555 -2_466 n
Sr1 La2 La2 93.1693 1_555 -4_666 n
Sr1 La2 O1 138.1661 1_555 1_565 n
Sr1 La2 O2 134.699(15) 1_555 3_565 n
Sr1 La2 O2 96.3699(15) 1_555 4_565 n
Sr1 La2 O3 130.229(14) 1_555 3_565 n
Sr1 La2 O5 50.295(14) 1_555 4_564 n
Sr1 La2 O6 41.9084 1_555 -2_566 n
Sr2 La2 Sr2 89.3217(4) -2_466 -3_555 n
Sr2 La2 Sr2 90.6783(4) -2_466 -3_556 n
Sr2 La2 Sr2 89.992 -2_466 -4_666 n
Sr2 La2 La2 0.0 -2_466 -2_466 n
Sr2 La2 La2 89.992 -2_466 -4_666 n
Sr2 La2 O1 44.998 -2_466 1_565 n
Sr2 La2 O2 44.514(14) -2_466 3_565 n
Sr2 La2 O2 86.5089(15) -2_466 4_565 n
Sr2 La2 O3 50.459(15) -2_466 3_565 n
Sr2 La2 O5 128.673(15) -2_466 4_564 n
Sr2 La2 O6 141.2886 -2_466 -2_566 n
Sr2 La2 Sr2 180.0 -3_555 -3_556 n
Sr2 La2 Sr2 89.3216(4) -3_555 -4_666 n
Sr2 La2 La2 89.3217(4) -3_555 -2_466 n
Sr2 La2 La2 89.3216(4) -3_555 -4_666 n
Sr2 La2 O1 89.52030(20) -3_555 1_565 n
Sr2 La2 O2 45.056(15) -3_555 3_565 n
Sr2 La2 O2 137.222(15) -3_555 4_565 n
Sr2 La2 O3 139.605(15) -3_555 3_565 n
Sr2 La2 O5 39.392(14) -3_555 4_564 n
Sr2 La2 O6 91.0640(5) -3_555 -2_566 n
Sr2 La2 Sr2 90.6783(4) -3_556 -4_666 n
Sr2 La2 La2 90.6783(4) -3_556 -2_466 n
Sr2 La2 La2 90.6783(4) -3_556 -4_666 n
Sr2 La2 O1 90.47970(20) -3_556 1_565 n
Sr2 La2 O2 134.944(15) -3_556 3_565 n
Sr2 La2 O2 42.778(15) -3_556 4_565 n
Sr2 La2 O3 40.396(15) -3_556 3_565 n
Sr2 La2 O5 140.608(14) -3_556 4_564 n
Sr2 La2 O6 88.9360(5) -3_556 -2_566 n
Sr2 La2 La2 89.992 -4_666 -2_466 n
Sr2 La2 La2 0.0 -4_666 -4_666 n
Sr2 La2 O1 44.998 -4_666 1_565 n
Sr2 La2 O2 85.7662(6) -4_666 3_565 n
Sr2 La2 O2 48.175(15) -4_666 4_565 n
Sr2 La2 O3 93.6931(6) -4_666 3_565 n
Sr2 La2 O5 90.9909(8) -4_666 4_564 n
Sr2 La2 O6 51.313 -4_666 -2_566 n
La2 La2 La2 89.992 -2_466 -4_666 n
La2 La2 O1 44.998 -2_466 1_565 n
La2 La2 O2 44.514(14) -2_466 3_565 n
La2 La2 O2 86.5089(15) -2_466 4_565 n
La2 La2 O3 50.459(15) -2_466 3_565 n
La2 La2 O5 128.673(15) -2_466 4_564 n
La2 La2 O6 141.2886 -2_466 -2_566 n
La2 La2 O1 44.998 -4_666 1_565 n
La2 La2 O2 85.7662(6) -4_666 3_565 n
La2 La2 O2 48.175(15) -4_666 4_565 n
La2 La2 O3 93.6931(6) -4_666 3_565 n
La2 La2 O5 90.9909(8) -4_666 4_564 n
La2 La2 O6 51.313 -4_666 -2_566 n
O1 La2 O2 56.597(9) 1_565 3_565 n
O1 La2 O2 58.617(10) 1_565 4_565 n
O1 La2 O3 65.732(8) 1_565 3_565 n
O1 La2 O5 117.424(10) 1_565 4_564 n
O1 La2 O6 96.2934 1_565 -2_566 n
O2 La2 O2 115.165(20) 3_565 4_565 n
O2 La2 O3 94.966(29) 3_565 3_565 n
O2 La2 O5 84.414(29) 3_565 4_564 n
O2 La2 O6 121.466(8) 3_565 -2_566 n
O2 La2 O3 55.493(17) 4_565 3_565 n
O2 La2 O5 128.994(16) 4_565 4_564 n
O2 La2 O6 67.554(6) 4_565 -2_566 n
O3 La2 O5 175.2186(14) 3_565 4_564 n
O3 La2 O6 121.616(12) 3_565 -2_566 n
O5 La2 O6 62.369(10) 4_564 -2_566 n
Sr2 Mn1 Sr2 110.604(14) 1_545 2_654 n
Sr2 Mn1 Sr2 106.603(28) 1_545 3_565 n
Sr2 Mn1 Sr2 110.604(14) 1_545 4_454 n
Sr2 Mn1 Sr2 180.0 1_545 -1_565 n
Sr2 Mn1 Sr2 69.396(14) 1_545 -2_456 n
Sr2 Mn1 Sr2 73.397(28) 1_545 -3_545 n
Sr2 Mn1 Sr2 69.396(14) 1_545 -4_656 n
Sr2 Mn1 O1 53.301(14) 1_545 1_555 n
Sr2 Mn1 O1 126.698(14) 1_545 2_554 n
Sr2 Mn1 O2 122.253(7) 1_545 1_555 n
Sr2 Mn1 O2 57.747(7) 1_545 3_555 n
Sr2 Mn1 O3 119.792(6) 1_545 2_554 n
Sr2 Mn1 O3 60.208(6) 1_545 4_554 n
Sr2 Mn1 Sr2 110.604(14) 2_654 3_565 n
Sr2 Mn1 Sr2 107.846(28) 2_654 4_454 n
Sr2 Mn1 Sr2 69.396(14) 2_654 -1_565 n
Sr2 Mn1 Sr2 180.0 2_654 -2_456 n
Sr2 Mn1 Sr2 69.396(14) 2_654 -3_545 n
Sr2 Mn1 Sr2 72.154(28) 2_654 -4_656 n
Sr2 Mn1 O1 126.077(14) 2_654 1_555 n
Sr2 Mn1 O1 53.923(14) 2_654 2_554 n
Sr2 Mn1 O2 52.901(8) 2_654 1_555 n
Sr2 Mn1 O2 127.099(8) 2_654 3_555 n
Sr2 Mn1 O3 129.372(8) 2_654 2_554 n
Sr2 Mn1 O3 50.629(8) 2_654 4_554 n
Sr2 Mn1 Sr2 110.604(14) 3_565 4_454 n
Sr2 Mn1 Sr2 73.397(28) 3_565 -1_565 n
Sr2 Mn1 Sr2 69.396(14) 3_565 -2_456 n
Sr2 Mn1 Sr2 180.0 3_565 -3_545 n
Sr2 Mn1 Sr2 69.396(14) 3_565 -4_656 n
Sr2 Mn1 O1 53.301(14) 3_565 1_555 n
Sr2 Mn1 O1 126.699(14) 3_565 2_554 n
Sr2 Mn1 O2 57.747(7) 3_565 1_555 n
Sr2 Mn1 O2 122.253(7) 3_565 3_555 n
Sr2 Mn1 O3 60.208(6) 3_565 2_554 n
Sr2 Mn1 O3 119.792(6) 3_565 4_554 n
Sr2 Mn1 Sr2 69.396(14) 4_454 -1_565 n
Sr2 Mn1 Sr2 72.154(28) 4_454 -2_456 n
Sr2 Mn1 Sr2 69.396(14) 4_454 -3_545 n
Sr2 Mn1 Sr2 180.0 4_454 -4_656 n
Sr2 Mn1 O1 126.077(14) 4_454 1_555 n
Sr2 Mn1 O1 53.923(14) 4_454 2_554 n
Sr2 Mn1 O2 127.099(8) 4_454 1_555 n
Sr2 Mn1 O2 52.901(8) 4_454 3_555 n
Sr2 Mn1 O3 50.629(8) 4_454 2_554 n
Sr2 Mn1 O3 129.372(8) 4_454 4_554 n
Sr2 Mn1 Sr2 110.604(14) -1_565 -2_456 n
Sr2 Mn1 Sr2 106.603(28) -1_565 -3_545 n
Sr2 Mn1 Sr2 110.604(14) -1_565 -4_656 n
Sr2 Mn1 O1 126.698(14) -1_565 1_555 n
Sr2 Mn1 O1 53.301(14) -1_565 2_554 n
Sr2 Mn1 O2 57.747(7) -1_565 1_555 n
Sr2 Mn1 O2 122.253(7) -1_565 3_555 n
Sr2 Mn1 O3 60.208(6) -1_565 2_554 n
Sr2 Mn1 O3 119.792(6) -1_565 4_554 n
Sr2 Mn1 Sr2 110.604(14) -2_456 -3_545 n
Sr2 Mn1 Sr2 107.846(28) -2_456 -4_656 n
Sr2 Mn1 O1 53.923(14) -2_456 1_555 n
Sr2 Mn1 O1 126.077(14) -2_456 2_554 n
Sr2 Mn1 O2 127.099(8) -2_456 1_555 n
Sr2 Mn1 O2 52.901(8) -2_456 3_555 n
Sr2 Mn1 O3 50.629(8) -2_456 2_554 n
Sr2 Mn1 O3 129.372(8) -2_456 4_554 n
Sr2 Mn1 Sr2 110.604(14) -3_545 -4_656 n
Sr2 Mn1 O1 126.699(14) -3_545 1_555 n
Sr2 Mn1 O1 53.301(14) -3_545 2_554 n
Sr2 Mn1 O2 122.253(7) -3_545 1_555 n
Sr2 Mn1 O2 57.747(7) -3_545 3_555 n
Sr2 Mn1 O3 119.792(6) -3_545 2_554 n
Sr2 Mn1 O3 60.208(6) -3_545 4_554 n
Sr2 Mn1 O1 53.923(14) -4_656 1_555 n
Sr2 Mn1 O1 126.077(14) -4_656 2_554 n
Sr2 Mn1 O2 52.901(8) -4_656 1_555 n
Sr2 Mn1 O2 127.099(8) -4_656 3_555 n
Sr2 Mn1 O3 129.372(8) -4_656 2_554 n
Sr2 Mn1 O3 50.629(8) -4_656 4_554 n
O1 Mn1 O1 180.0 1_555 2_554 n
O1 Mn1 O2 90.0 1_555 1_555 n
O1 Mn1 O2 90.0 1_555 3_555 n
O1 Mn1 O3 90.0 1_555 2_554 n
O1 Mn1 O3 90.0 1_555 4_554 n
O1 Mn1 O2 90.0 2_554 1_555 n
O1 Mn1 O2 90.0 2_554 3_555 n
O1 Mn1 O3 90.0 2_554 2_554 n
O1 Mn1 O3 90.0 2_554 4_554 n
O2 Mn1 O2 180.0 1_555 3_555 n
O2 Mn1 O3 99.9804 1_555 2_554 n
O2 Mn1 O3 80.0196 1_555 4_554 n
O2 Mn1 O3 80.0196 3_555 2_554 n
O2 Mn1 O3 99.9804 3_555 4_554 n
O3 Mn1 O3 180.0 2_554 4_554 n
Sr1 Mn2 Sr1 69.302(28) 1_555 2_654 n
Sr1 Mn2 Sr2 110.367(13) 1_555 2_654 n
Sr1 Mn2 Sr2 110.166(28) 1_555 3_565 n
Sr1 Mn2 Sr2 177.1892(4) 1_555 -1_565 n
Sr1 Mn2 Sr2 72.190(14) 1_555 -4_656 n
Sr1 Mn2 O4 53.326(7) 1_555 1_555 n
Sr1 Mn2 O5 62.092(5) 1_555 4_564 n
Sr1 Mn2 O6 51.041(12) 1_555 1_555 n
Sr1 Mn2 O6 120.334(16) 1_555 -3_555 n
Sr1 Mn2 Sr2 72.190(14) 2_654 2_654 n
Sr1 Mn2 Sr2 177.1891(4) 2_654 3_565 n
Sr1 Mn2 Sr2 110.166(28) 2_654 -1_565 n
Sr1 Mn2 Sr2 110.367(13) 2_654 -4_656 n
Sr1 Mn2 O4 53.326(7) 2_654 1_555 n
Sr1 Mn2 O5 62.092(5) 2_654 4_564 n
Sr1 Mn2 O6 120.334(16) 2_654 1_555 n
Sr1 Mn2 O6 51.041(12) 2_654 -3_555 n
Sr2 Mn2 Sr2 105.686(15) 2_654 3_565 n
Sr2 Mn2 Sr2 66.976(13) 2_654 -1_565 n
Sr2 Mn2 Sr2 70.203(28) 2_654 -4_656 n
Sr2 Mn2 O4 57.064(6) 2_654 1_555 n
Sr2 Mn2 O5 133.398(9) 2_654 4_564 n
Sr2 Mn2 O6 124.272(14) 2_654 1_555 n
Sr2 Mn2 O6 54.299(14) 2_654 -3_555 n
Sr2 Mn2 Sr2 70.224(28) 3_565 -1_565 n
Sr2 Mn2 Sr2 66.976(13) 3_565 -4_656 n
Sr2 Mn2 O4 124.037(7) 3_565 1_555 n
Sr2 Mn2 O5 120.284(6) 3_565 4_564 n
Sr2 Mn2 O6 59.150(16) 3_565 1_555 n
Sr2 Mn2 O6 129.359(12) 3_565 -3_555 n
Sr2 Mn2 Sr2 105.686(15) -1_565 -4_656 n
Sr2 Mn2 O4 124.037(7) -1_565 1_555 n
Sr2 Mn2 O5 120.284(6) -1_565 4_564 n
Sr2 Mn2 O6 129.359(12) -1_565 1_555 n
Sr2 Mn2 O6 59.150(16) -1_565 -3_555 n
Sr2 Mn2 O4 57.064(6) -4_656 1_555 n
Sr2 Mn2 O5 133.398(9) -4_656 4_564 n
Sr2 Mn2 O6 54.299(14) -4_656 1_555 n
Sr2 Mn2 O6 124.272(14) -4_656 -3_555 n
O4 Mn2 O5 98.7664 1_555 4_564 n
O4 Mn2 O6 86.2843(19) 1_555 1_555 n
O4 Mn2 O6 86.2843(19) 1_555 -3_555 n
O5 Mn2 O6 88.2481(9) 4_564 1_555 n
O5 Mn2 O6 88.2481(9) 4_564 -3_555 n
O6 Mn2 O6 171.208(4) 1_555 -3_555 n
Sr1 Mn3 Sr1 69.139(28) 1_555 2_655 n
Sr1 Mn3 Sr2 111.316(14) 1_555 2_655 n
Sr1 Mn3 Sr2 110.811(28) 1_555 3_565 n
Sr1 Mn3 Sr2 178.60510(20) 1_555 -1_566 n
Sr1 Mn3 Sr2 72.200(14) 1_555 -4_656 n
Sr1 Mn3 O3 131.520(8) 1_555 1_555 n
Sr1 Mn3 O4 53.227(7) 1_555 4_565 n
Sr1 Mn3 O5 62.766(5) 1_555 1_555 n
Sr1 Mn3 O6 51.189(12) 1_555 1_555 n
Sr1 Mn3 O6 120.327(16) 1_555 -3_556 n
Sr1 Mn3 Sr2 72.200(14) 2_655 2_655 n
Sr1 Mn3 Sr2 178.60530(20) 2_655 3_565 n
Sr1 Mn3 Sr2 110.811(28) 2_655 -1_566 n
Sr1 Mn3 Sr2 111.316(14) 2_655 -4_656 n
Sr1 Mn3 O3 131.520(8) 2_655 1_555 n
Sr1 Mn3 O4 53.227(7) 2_655 4_565 n
Sr1 Mn3 O5 62.766(5) 2_655 1_555 n
Sr1 Mn3 O6 120.327(16) 2_655 1_555 n
Sr1 Mn3 O6 51.189(12) 2_655 -3_556 n
Sr2 Mn3 Sr2 106.640(15) 2_655 3_565 n
Sr2 Mn3 Sr2 67.457(13) 2_655 -1_566 n
Sr2 Mn3 Sr2 72.271(28) 2_655 -4_656 n
Sr2 Mn3 O3 59.541(6) 2_655 1_555 n
Sr2 Mn3 O4 125.418(7) 2_655 4_565 n
Sr2 Mn3 O5 49.362(9) 2_655 1_555 n
Sr2 Mn3 O6 126.530(14) 2_655 1_555 n
Sr2 Mn3 O6 54.486(14) 2_655 -3_556 n
Sr2 Mn3 Sr2 69.203(28) 3_565 -1_566 n
Sr2 Mn3 Sr2 67.457(13) 3_565 -4_656 n
Sr2 Mn3 O3 47.408(9) 3_565 1_555 n
Sr2 Mn3 O4 127.942(7) 3_565 4_565 n
Sr2 Mn3 O5 115.914(5) 3_565 1_555 n
Sr2 Mn3 O6 59.649(16) 3_565 1_555 n
Sr2 Mn3 O6 128.851(12) 3_565 -3_556 n
Sr2 Mn3 Sr2 106.640(15) -1_566 -4_656 n
Sr2 Mn3 O3 47.408(9) -1_566 1_555 n
Sr2 Mn3 O4 127.942(7) -1_566 4_565 n
Sr2 Mn3 O5 115.914(5) -1_566 1_555 n
Sr2 Mn3 O6 128.851(12) -1_566 1_555 n
Sr2 Mn3 O6 59.649(16) -1_566 -3_556 n
Sr2 Mn3 O3 59.541(6) -4_656 1_555 n
Sr2 Mn3 O4 125.418(7) -4_656 4_565 n
Sr2 Mn3 O5 49.362(9) -4_656 1_555 n
Sr2 Mn3 O6 54.486(14) -4_656 1_555 n
Sr2 Mn3 O6 126.530(14) -4_656 -3_556 n
O3 Mn3 O4 173.0241 1_555 4_565 n
O3 Mn3 O5 87.3747 1_555 1_555 n
O3 Mn3 O6 93.6073(19) 1_555 1_555 n
O3 Mn3 O6 93.6073(19) 1_555 -3_556 n
O4 Mn3 O5 99.6013 4_565 1_555 n
O4 Mn3 O6 86.6935(17) 4_565 1_555 n
O4 Mn3 O6 86.6935(17) 4_565 -3_556 n
O5 Mn3 O6 87.9142(11) 1_555 1_555 n
O5 Mn3 O6 87.9142(11) 1_555 -3_556 n
O6 Mn3 O6 171.490(4) 1_555 -3_556 n
Sr2 O1 Sr2 179.0400(5) 1_545 3_565 n
Sr2 O1 Sr2 90.004 1_545 -2_456 n
Sr2 O1 Sr2 90.004 1_545 -4_656 n
Sr2 O1 La2 0.0 1_545 1_545 n
Sr2 O1 La2 179.0400(5) 1_545 3_565 n
Sr2 O1 La2 90.004 1_545 -2_456 n
Sr2 O1 La2 90.004 1_545 -4_656 n
Sr2 O1 Mn1 90.47970(20) 1_545 1_555 n
Sr2 O1 Mn1 89.52030(20) 1_545 2_555 n
Sr2 O1 Sr2 90.004 3_565 -2_456 n
Sr2 O1 Sr2 90.004 3_565 -4_656 n
Sr2 O1 La2 179.0400(5) 3_565 1_545 n
Sr2 O1 La2 0.0 3_565 3_565 n
Sr2 O1 La2 90.004 3_565 -2_456 n
Sr2 O1 La2 90.004 3_565 -4_656 n
Sr2 O1 Mn1 90.47970(20) 3_565 1_555 n
Sr2 O1 Mn1 89.52030(20) 3_565 2_555 n
Sr2 O1 Sr2 179.0414(5) -2_456 -4_656 n
Sr2 O1 La2 90.004 -2_456 1_545 n
Sr2 O1 La2 90.004 -2_456 3_565 n
Sr2 O1 La2 0.0 -2_456 -2_456 n
Sr2 O1 La2 179.0414(5) -2_456 -4_656 n
Sr2 O1 Mn1 89.52030(20) -2_456 1_555 n
Sr2 O1 Mn1 90.47970(20) -2_456 2_555 n
Sr2 O1 La2 90.004 -4_656 1_545 n
Sr2 O1 La2 90.004 -4_656 3_565 n
Sr2 O1 La2 179.0414(5) -4_656 -2_456 n
Sr2 O1 La2 0.0 -4_656 -4_656 n
Sr2 O1 Mn1 89.52030(20) -4_656 1_555 n
Sr2 O1 Mn1 90.47970(20) -4_656 2_555 n
La2 O1 La2 179.0400(5) 1_545 3_565 n
La2 O1 La2 90.004 1_545 -2_456 n
La2 O1 La2 90.004 1_545 -4_656 n
La2 O1 Mn1 90.47970(20) 1_545 1_555 n
La2 O1 Mn1 89.52030(20) 1_545 2_555 n
La2 O1 La2 90.004 3_565 -2_456 n
La2 O1 La2 90.004 3_565 -4_656 n
La2 O1 Mn1 90.47970(20) 3_565 1_555 n
La2 O1 Mn1 89.52030(20) 3_565 2_555 n
La2 O1 La2 179.0414(5) -2_456 -4_656 n
La2 O1 Mn1 89.52030(20) -2_456 1_555 n
La2 O1 Mn1 90.47970(20) -2_456 2_555 n
La2 O1 Mn1 89.52030(20) -4_656 1_555 n
La2 O1 Mn1 90.47970(20) -4_656 2_555 n
Mn1 O1 Mn1 180.0 1_555 2_555 n
Sr2 O2 Sr2 171.9207(20) 2_654 3_565 n
Sr2 O2 Sr2 87.310(29) 2_654 -1_565 n
Sr2 O2 Sr2 94.443(30) 2_654 -4_656 n
Sr2 O2 La2 0.0 2_654 2_654 n
Sr2 O2 La2 171.9207(20) 2_654 3_565 n
Sr2 O2 La2 87.310(29) 2_654 -1_565 n
Sr2 O2 La2 94.443(30) 2_654 -4_656 n
Sr2 O2 Mn1 96.2025(17) 2_654 1_555 n
Sr2 O2 Sr2 89.888(30) 3_565 -1_565 n
Sr2 O2 Sr2 87.310(29) 3_565 -4_656 n
Sr2 O2 La2 171.9207(20) 3_565 2_654 n
Sr2 O2 La2 0.0 3_565 3_565 n
Sr2 O2 La2 89.888(30) 3_565 -1_565 n
Sr2 O2 La2 87.310(29) 3_565 -4_656 n
Sr2 O2 Mn1 91.4398(4) 3_565 1_555 n
Sr2 O2 Sr2 171.9207(20) -1_565 -4_656 n
Sr2 O2 La2 87.310(29) -1_565 2_654 n
Sr2 O2 La2 89.888(30) -1_565 3_565 n
Sr2 O2 La2 0.0 -1_565 -1_565 n
Sr2 O2 La2 171.9207(20) -1_565 -4_656 n
Sr2 O2 Mn1 91.4398(4) -1_565 1_555 n
Sr2 O2 La2 94.443(30) -4_656 2_654 n
Sr2 O2 La2 87.310(29) -4_656 3_565 n
Sr2 O2 La2 171.9207(20) -4_656 -1_565 n
Sr2 O2 La2 0.0 -4_656 -4_656 n
Sr2 O2 Mn1 96.2025(17) -4_656 1_555 n
La2 O2 La2 171.9207(20) 2_654 3_565 n
La2 O2 La2 87.310(29) 2_654 -1_565 n
La2 O2 La2 94.443(30) 2_654 -4_656 n
La2 O2 Mn1 96.2025(17) 2_654 1_555 n
La2 O2 La2 89.888(30) 3_565 -1_565 n
La2 O2 La2 87.310(29) 3_565 -4_656 n
La2 O2 Mn1 91.4398(4) 3_565 1_555 n
La2 O2 La2 171.9207(20) -1_565 -4_656 n
La2 O2 Mn1 91.4398(4) -1_565 1_555 n
La2 O2 Mn1 96.2025(17) -4_656 1_555 n
Sr2 O3 Sr2 171.1047(12) 2_655 3_565 n
Sr2 O3 Sr2 87.046(29) 2_655 -1_566 n
Sr2 O3 Sr2 86.072(30) 2_655 -4_656 n
Sr2 O3 La2 171.1047(12) 2_655 3_565 n
Sr2 O3 La2 87.046(29) 2_655 -1_566 n
Sr2 O3 Mn1 82.3350(19) 2_655 2_555 n
Sr2 O3 Mn3 86.0158(10) 2_655 1_555 n
Sr2 O3 Sr2 99.209(29) 3_565 -1_566 n
Sr2 O3 Sr2 87.046(29) 3_565 -4_656 n
Sr2 O3 La2 0.0 3_565 3_565 n
Sr2 O3 La2 99.209(29) 3_565 -1_566 n
Sr2 O3 Mn1 91.16880(30) 3_565 2_555 n
Sr2 O3 Mn3 99.1254(28) 3_565 1_555 n
Sr2 O3 Sr2 171.1047(12) -1_566 -4_656 n
Sr2 O3 La2 99.209(29) -1_566 3_565 n
Sr2 O3 La2 0.0 -1_566 -1_566 n
Sr2 O3 Mn1 91.16880(30) -1_566 2_555 n
Sr2 O3 Mn3 99.1254(28) -1_566 1_555 n
Sr2 O3 La2 87.046(29) -4_656 3_565 n
Sr2 O3 La2 171.1047(12) -4_656 -1_566 n
Sr2 O3 Mn1 82.3350(19) -4_656 2_555 n
Sr2 O3 Mn3 86.0158(10) -4_656 1_555 n
La2 O3 La2 99.209(29) 3_565 -1_566 n
La2 O3 Mn1 91.16880(30) 3_565 2_555 n
La2 O3 Mn3 99.1254(28) 3_565 1_555 n
La2 O3 Mn1 91.16880(30) -1_566 2_555 n
La2 O3 Mn3 99.1254(28) -1_566 1_555 n
Mn1 O3 Mn3 164.0308 2_555 1_555 n
La1 O4 La1 90.195(30) 1_555 2_654 n
La1 O4 Sr1 0.0 1_555 1_555 n
La1 O4 Sr1 90.195(30) 1_555 2_654 n
La1 O4 Sr2 178.1015 1_555 2_654 n
La1 O4 Sr2 91.698(30) 1_555 -4_656 n
La1 O4 Mn2 92.3527(6) 1_555 1_555 n
La1 O4 Mn3 89.30420(20) 1_555 2_654 n
La1 O4 Sr1 90.195(30) 2_654 1_555 n
La1 O4 Sr1 0.0 2_654 2_654 n
La1 O4 Sr2 91.698(30) 2_654 2_654 n
La1 O4 Sr2 178.1014 2_654 -4_656 n
La1 O4 Mn2 92.3527(6) 2_654 1_555 n
La1 O4 Mn3 89.30420(20) 2_654 2_654 n
Sr1 O4 Sr1 90.195(30) 1_555 2_654 n
Sr1 O4 Sr2 178.1015 1_555 2_654 n
Sr1 O4 Sr2 91.698(30) 1_555 -4_656 n
Sr1 O4 Mn2 92.3527(6) 1_555 1_555 n
Sr1 O4 Mn3 89.30420(20) 1_555 2_654 n
Sr1 O4 Sr2 91.698(30) 2_654 2_654 n
Sr1 O4 Sr2 178.1014 2_654 -4_656 n
Sr1 O4 Mn2 92.3527(6) 2_654 1_555 n
Sr1 O4 Mn3 89.30420(20) 2_654 2_654 n
Sr2 O4 Sr2 86.408(30) 2_654 -4_656 n
Sr2 O4 Mn2 87.7093(6) 2_654 1_555 n
Sr2 O4 Mn3 90.57960(10) 2_654 2_654 n
Sr2 O4 Mn2 87.7093(6) -4_656 1_555 n
Sr2 O4 Mn3 90.57960(10) -4_656 2_654 n
Mn2 O4 Mn3 177.6519 1_555 2_654 n
Sr2 O5 Sr2 101.217(29) 2_655 -4_656 n
Sr2 O5 La2 0.0 2_655 2_655 n
Sr2 O5 La2 101.217(29) 2_655 -4_656 n
Sr2 O5 Mn2 97.0914(22) 2_655 2_655 n
Sr2 O5 Mn3 96.0114(19) 2_655 1_555 n
Sr2 O5 La2 101.217(29) -4_656 2_655 n
Sr2 O5 La2 0.0 -4_656 -4_656 n
Sr2 O5 Mn2 97.0914(22) -4_656 2_655 n
Sr2 O5 Mn3 96.0114(19) -4_656 1_555 n
La2 O5 La2 101.217(29) 2_655 -4_656 n
La2 O5 Mn2 97.0914(22) 2_655 2_655 n
La2 O5 Mn3 96.0114(19) 2_655 1_555 n
La2 O5 Mn2 97.0914(22) -4_656 2_655 n
La2 O5 Mn3 96.0114(19) -4_656 1_555 n
Mn2 O5 Mn3 159.2841 2_655 1_555 n
La1 O6 Sr1 0.0 1_555 1_555 n
La1 O6 Sr2 90.55760(10) 1_555 1_555 n
La1 O6 Sr2 176.0160(15) 1_555 3_565 n
La1 O6 Sr2 95.3588 1_555 -4_656 n
La1 O6 La2 95.3588 1_555 -4_656 n
La1 O6 Mn2 95.8576(14) 1_555 1_555 n
La1 O6 Mn3 92.6864(30) 1_555 1_555 n
Sr1 O6 Sr2 90.55760(10) 1_555 1_555 n
Sr1 O6 Sr2 176.0160(15) 1_555 3_565 n
Sr1 O6 Sr2 95.3588 1_555 -4_656 n
Sr1 O6 La2 95.3588 1_555 -4_656 n
Sr1 O6 Mn2 95.8576(14) 1_555 1_555 n
Sr1 O6 Mn3 92.6864(30) 1_555 1_555 n
Sr2 O6 Sr2 91.40720(10) 1_555 3_565 n
Sr2 O6 Sr2 173.3308(7) 1_555 -4_656 n
Sr2 O6 La2 173.3308(7) 1_555 -4_656 n
Sr2 O6 Mn2 90.9044(14) 1_555 1_555 n
Sr2 O6 Mn3 88.4523(11) 1_555 1_555 n
Sr2 O6 Sr2 82.5032 3_565 -4_656 n
Sr2 O6 La2 82.5032 3_565 -4_656 n
Sr2 O6 Mn2 87.5772(31) 3_565 1_555 n
Sr2 O6 Mn3 83.9040(12) 3_565 1_555 n
Sr2 O6 La2 0.0 -4_656 -4_656 n
Sr2 O6 Mn2 91.54880(30) -4_656 1_555 n
Sr2 O6 Mn3 88.19900(20) -4_656 1_555 n
La2 O6 Mn2 91.54880(30) -4_656 1_555 n
La2 O6 Mn3 88.19900(20) -4_656 1_555 n
Mn2 O6 Mn3 171.438(4) 1_555 1_555 n

loop_
_geom_bond_atom_site_label_1
_geom_bond_atom_site_label_2
_geom_bond_distance
_geom_bond_site_symmetry_2
_geom_bond_publ_flag
La1 La1 3.8644(14) 2_654 n
La1 La1 3.8644(14) 2_655 n
La1 Sr1 3.8644(14) 2_654 n
La1 Sr1 3.8644(14) 2_655 n
La1 Sr2 3.9597(14) 1_555 n
La1 Sr2 3.9597(14) 3_665 n
La1 Sr2 3.9597(14) -2_565 n
La1 Sr2 3.9597(14) -4_655 n
La1 La2 3.9597(14) 1_555 n
La1 La2 3.9597(14) 3_665 n
La1 La2 3.9597(14) -2_565 n
La1 La2 3.9597(14) -4_655 n
La1 Mn2 3.3984(9) 1_555 n
La1 Mn2 3.3984(9) 2_655 n
La1 Mn2 3.3984(9) 3_665 n
La1 Mn2 3.3984(9) 4_565 n
La1 Mn3 3.4054(9) 1_555 n
La1 Mn3 3.4054(9) 2_654 n
La1 Mn3 3.4054(9) 3_665 n
La1 Mn3 3.4054(9) 4_564 n
La1 O4 2.7279(7) 1_555 n
La1 O4 2.7279(7) 2_655 n
La1 O4 2.7279(7) 3_665 n
La1 O4 2.7279(7) 4_565 n
La1 O5 3.0464(8) 1_555 n
La1 O5 3.0464(8) 2_654 n
La1 O5 3.0464(8) 3_665 n
La1 O5 3.0464(8) 4_564 n
La1 O6 2.6564(10) 1_555 n
La1 O6 2.6564(10) 3_665 n
La1 O6 2.6564(10) -2_565 n
La1 O6 2.6564(10) -4_655 n
Sr1 La1 3.8644(14) 2_654 n
Sr1 La1 3.8644(14) 2_655 n
Sr1 Sr1 3.8644(14) 2_654 n
Sr1 Sr1 3.8644(14) 2_655 n
Sr1 Sr2 3.9597(14) 1_555 n
Sr1 Sr2 3.9597(14) 3_665 n
Sr1 Sr2 3.9597(14) -2_565 n
Sr1 Sr2 3.9597(14) -4_655 n
Sr1 La2 3.9597(14) 1_555 n
Sr1 La2 3.9597(14) 3_665 n
Sr1 La2 3.9597(14) -2_565 n
Sr1 La2 3.9597(14) -4_655 n
Sr1 Mn2 3.3984(9) 1_555 n
Sr1 Mn2 3.3984(9) 2_655 n
Sr1 Mn2 3.3984(9) 3_665 n
Sr1 Mn2 3.3984(9) 4_565 n
Sr1 Mn3 3.4054(9) 1_555 n
Sr1 Mn3 3.4054(9) 2_654 n
Sr1 Mn3 3.4054(9) 3_665 n
Sr1 Mn3 3.4054(9) 4_564 n
Sr1 O4 2.7279(7) 1_555 n
Sr1 O4 2.7279(7) 2_655 n
Sr1 O4 2.7279(7) 3_665 n
Sr1 O4 2.7279(7) 4_565 n
Sr1 O5 3.0464(8) 1_555 n
Sr1 O5 3.0464(8) 2_654 n
Sr1 O5 3.0464(8) 3_665 n
Sr1 O5 3.0464(8) 4_564 n
Sr1 O6 2.6564(10) 1_555 n
Sr1 O6 2.6564(10) 3_665 n
Sr1 O6 2.6564(10) -2_565 n
Sr1 O6 2.6564(10) -4_655 n
Sr2 La1 3.9597(14) 1_555 n
Sr2 Sr1 3.9597(14) 1_555 n
Sr2 Sr2 4.1728(15) 3_565 n
Sr2 Sr2 3.7081(14) -2_465 n
Sr2 Sr2 3.9083(14) -3_555 n
Sr2 Sr2 3.8205(14) -3_556 n
Sr2 Sr2 3.7081(14) -4_665 n
Sr2 La2 4.1728(15) 3_565 n
Sr2 La2 3.7081(14) -2_465 n
Sr2 La2 3.9083(14) -3_555 n
Sr2 La2 3.8205(14) -3_556 n
Sr2 La2 3.7081(14) -4_665 n
Sr2 Mn1 3.2700(9) 1_565 n
Sr2 Mn1 3.2440(9) 2_565 n
Sr2 Mn2 3.4819(10) 1_555 n
Sr2 Mn2 3.3975(9) 3_565 n
Sr2 Mn2 3.3221(9) 4_565 n
Sr2 Mn3 3.4922(10) 1_555 n
Sr2 Mn3 3.3640(9) 3_565 n
Sr2 Mn3 3.3139(9) 4_564 n
Sr2 O1 2.6220(10) 1_565 n
Sr2 O2 2.7663(7) 3_565 n
Sr2 O2 2.6026(7) 4_565 n
Sr2 O3 2.5083(7) 3_565 n
Sr2 O3 2.8634(7) 4_564 n
Sr2 O4 2.7904(7) 4_565 n
Sr2 O5 2.5286(7) 4_564 n
Sr2 O6 2.9106(11) 1_555 n
Sr2 O6 2.9194(11) 3_565 n
Sr2 O6 2.6987(10) -2_565 n
La2 La1 3.9597(14) 1_555 n
La2 Sr1 3.9597(14) 1_555 n
La2 Sr2 4.1728(15) 3_565 n
La2 Sr2 3.7081(14) -2_465 n
La2 Sr2 3.9083(14) -3_555 n
La2 Sr2 3.8205(14) -3_556 n
La2 Sr2 3.7081(14) -4_665 n
La2 La2 3.7081(14) -2_465 n
La2 La2 3.9083(14) -3_555 n
La2 La2 3.8205(14) -3_556 n
La2 La2 3.7081(14) -4_665 n
La2 Mn1 3.2700(9) 1_565 n
La2 Mn1 3.2440(9) 2_565 n
La2 Mn2 3.4819(10) 1_555 n
La2 Mn2 3.3975(9) 3_565 n
La2 Mn2 3.3221(9) 4_565 n
La2 Mn3 3.4922(10) 1_555 n
La2 Mn3 3.3640(9) 3_565 n
La2 Mn3 3.3139(9) 4_564 n
La2 O1 2.6220(10) 1_565 n
La2 O2 2.7663(7) 3_565 n
La2 O2 2.6026(7) 4_565 n
La2 O3 2.5083(7) 3_565 n
La2 O3 2.8634(7) 4_564 n
La2 O4 2.7904(7) 4_565 n
La2 O5 2.5286(7) 4_564 n
La2 O6 2.9106(11) 1_555 n
La2 O6 2.9194(11) 3_565 n
La2 O6 2.6987(10) -2_565 n
Mn1 Sr2 3.2700(9) 1_545 n
Mn1 Sr2 3.2440(9) 2_654 n
Mn1 Sr2 3.2700(9) 3_565 n
Mn1 Sr2 3.2440(9) 4_454 n
Mn1 Sr2 3.2700(9) -1_565 n
Mn1 Sr2 3.2440(9) -2_455 n
Mn1 Sr2 3.2700(9) -3_545 n
Mn1 Sr2 3.2440(9) -4_655 n
Mn1 La2 3.2700(9) 1_545 n
Mn1 La2 3.2440(9) 2_654 n
Mn1 La2 3.2700(9) 3_565 n
Mn1 La2 3.2440(9) 4_454 n
Mn1 La2 3.2700(9) -1_565 n
Mn1 La2 3.2440(9) -2_455 n
Mn1 La2 3.2700(9) -3_545 n
Mn1 La2 3.2440(9) -4_655 n
Mn1 O1 1.9322(7) 1_555 n
Mn1 O1 1.9322(7) 2_554 n
Mn1 O2 1.6756(6) 1_555 n
Mn1 O2 1.6756(6) 3_555 n
Mn1 O3 2.0066(7) 2_554 n
Mn1 O3 2.0066(7) 4_554 n
Mn2 La1 3.3984(9) 1_555 n
Mn2 La1 3.3984(9) 2_654 n
Mn2 Sr1 3.3984(9) 1_555 n
Mn2 Sr1 3.3984(9) 2_654 n
Mn2 Sr2 3.4819(10) 1_555 n
Mn2 Sr2 3.3221(9) 2_654 n
Mn2 Sr2 3.3975(9) 3_565 n
Mn2 Sr2 3.3975(9) -1_565 n
Mn2 Sr2 3.4819(10) -3_555 n
Mn2 Sr2 3.3221(9) -4_655 n
Mn2 La2 3.4819(10) 1_555 n
Mn2 La2 3.3221(9) 2_654 n
Mn2 La2 3.3975(9) 3_565 n
Mn2 La2 3.3975(9) -1_565 n
Mn2 La2 3.4819(10) -3_555 n
Mn2 La2 3.3221(9) -4_655 n
Mn2 O2 2.2106(8) 1_555 n
Mn2 O4 1.9177(7) 1_555 n
Mn2 O5 2.1018(8) 4_564 n
Mn2 O6 1.8657(7) 1_555 n
Mn2 O6 1.8657(7) -3_555 n
Mn3 La1 3.4054(9) 1_555 n
Mn3 La1 3.4054(9) 2_655 n
Mn3 Sr1 3.4054(9) 1_555 n
Mn3 Sr1 3.4054(9) 2_655 n
Mn3 Sr2 3.4922(10) 1_555 n
Mn3 Sr2 3.3139(9) 2_655 n
Mn3 Sr2 3.3640(9) 3_565 n
Mn3 Sr2 3.3640(9) -1_566 n
Mn3 Sr2 3.4922(10) -3_556 n
Mn3 Sr2 3.3139(9) -4_655 n
Mn3 La2 3.4922(10) 1_555 n
Mn3 La2 3.3139(9) 2_655 n
Mn3 La2 3.3640(9) 3_565 n
Mn3 La2 3.3640(9) -1_566 n
Mn3 La2 3.4922(10) -3_556 n
Mn3 La2 3.3139(9) -4_655 n
Mn3 O3 1.8788(7) 1_555 n
Mn3 O4 2.0717(8) 4_565 n
Mn3 O5 1.8934(7) 1_555 n
Mn3 O6 2.0098(7) 1_555 n
Mn3 O6 2.0098(7) -3_556 n
O1 Sr2 2.6220(10) 1_545 n
O1 Sr2 2.6220(10) 3_565 n
O1 Sr2 2.6220(10) -2_455 n
O1 Sr2 2.6220(10) -4_655 n
O1 La2 2.6220(10) 1_545 n
O1 La2 2.6220(10) 3_565 n
O1 La2 2.6220(10) -2_455 n
O1 La2 2.6220(10) -4_655 n
O1 Mn1 1.9322(7) 1_555 n
O1 Mn1 1.9322(7) 2_555 n
O2 Sr2 2.6026(7) 2_654 n
O2 Sr2 2.7663(7) 3_565 n
O2 Sr2 2.7663(7) -1_565 n
O2 Sr2 2.6026(7) -4_655 n
O2 La2 2.6026(7) 2_654 n
O2 La2 2.7663(7) 3_565 n
O2 La2 2.7663(7) -1_565 n
O2 La2 2.6026(7) -4_655 n
O2 Mn1 1.6756(6) 1_555 n
O2 Mn2 2.2106(8) 1_555 n
O3 Sr2 2.8634(7) 2_655 n
O3 Sr2 2.5083(7) 3_565 n
O3 Sr2 2.5083(7) -1_566 n
O3 Sr2 2.8634(7) -4_655 n
O3 La2 2.8634(7) 2_655 n
O3 La2 2.5083(7) 3_565 n
O3 La2 2.5083(7) -1_566 n
O3 La2 2.8634(7) -4_655 n
O3 Mn1 2.0066(7) 2_555 n
O3 Mn3 1.8788(7) 1_555 n
O4 La1 2.7279(7) 1_555 n
O4 La1 2.7279(7) 2_654 n
O4 Sr1 2.7279(7) 1_555 n
O4 Sr1 2.7279(7) 2_654 n
O4 Sr2 2.7904(7) 2_654 n
O4 Sr2 2.7904(7) -4_655 n
O4 La2 2.7904(7) 2_654 n
O4 La2 2.7904(7) -4_655 n
O4 Mn2 1.9177(7) 1_555 n
O4 Mn3 2.0717(8) 2_654 n
O5 La1 3.0464(8) 1_555 n
O5 La1 3.0464(8) 2_655 n
O5 Sr1 3.0464(8) 1_555 n
O5 Sr1 3.0464(8) 2_655 n
O5 Sr2 2.5286(7) 2_655 n
O5 Sr2 2.5286(7) -4_655 n
O5 La2 2.5286(7) 2_655 n
O5 La2 2.5286(7) -4_655 n
O5 Mn2 2.1018(8) 2_655 n
O5 Mn3 1.8934(7) 1_555 n
O6 La1 2.6564(10) 1_555 n
O6 Sr1 2.6564(10) 1_555 n
O6 Sr2 2.9106(11) 1_555 n
O6 Sr2 2.9194(11) 3_565 n
O6 Sr2 2.6987(10) -4_655 n
O6 La2 2.9106(11) 1_555 n
O6 La2 2.9194(11) 3_565 n
O6 La2 2.6987(10) -4_655 n
O6 Mn2 1.8657(7) 1_555 n
O6 Mn3 2.0098(7) 1_555 n
